data_4103579
loop_
_publ_author_name
'Lisa A. Marcaurelle'
'Eamon Comer'
'Sivaraman Dandapani'
'Jeremy R. Duvall'
'Baudouin Gerard'
'Sarathy Kesavan'
'Maurice D. Lee'
'Haibo Liu'
'Jason T. Lowe'
'Jean-Charles Marie'
'Carol A. Mulrooney'
'Bhaumik A. Pandya'
'Ann Rowley'
'Troy D. Ryba'
'Byung-Chul Suh'
'Jingqiang Wei'
'Damian W. Young'
'Lakshmi B. Akella'
'Nathan T. Ross'
'Yan-Ling Zhang'
'Daniel M. Fass'
'Surya A. Reis'
'Wen-Ning Zhao'
'Stephen J. Haggarty'
'Michelle Palmer'
'Michael A. Foley'

_publ_section_title
;
 An Aldol-Based Build/Couple/Pair Strategy for the Synthesis of Medium-
 and Large-Sized Rings: Discovery of Macrocyclic Histone Deacetylase
 Inhibitors
;
_journal_name_full 'Journal of the American Chemical Society'
_journal_page_first 16962
_journal_page_last 16976
_journal_paper_doi 10.1021/ja105119r
_journal_volume 132
_journal_year 2010
_chemical_absolute_configuration ad
_chemical_formula_sum 'C29 H45 N5 O6'
_chemical_formula_weight 559.70
_chemical_name_systematic
; 
 ? 
;
_space_group_IT_number 4
_symmetry_cell_setting monoclinic
_symmetry_space_group_name_Hall 'P 2yb'
_symmetry_space_group_name_H-M 'P 1 21 1'
_atom_sites_solution_hydrogens geom
_atom_sites_solution_primary direct
_atom_sites_solution_secondary difmap
_audit_creation_method SHELXL-97
_cell_angle_alpha 90.00
_cell_angle_beta 92.4280(10)
_cell_angle_gamma 90.00
_cell_formula_units_Z 2
_cell_length_a 10.7412(3)
_cell_length_b 9.4434(2)
_cell_length_c 14.6583(4)
_cell_measurement_reflns_used 9741
_cell_measurement_temperature 100(2)
_cell_measurement_theta_max 68.45
_cell_measurement_theta_min 3.02
_cell_volume 1485.51(7)
_computing_cell_refinement 'SAINT 7.46A (Bruker-AXS, 2009)'
_computing_data_collection 'APEX2 v2009.9.0 (Bruker-AXS, 2009)'
_computing_data_reduction 'SAINT 7.46A (Bruker-AXS, 2009)'
_computing_molecular_graphics 'Bruker SHELXTL'
_computing_publication_material 'Bruker SHELXTL'
_computing_structure_refinement 'SHELXL-97 (Sheldrick, 2008)'
_computing_structure_solution 'SHELXS-97 (Sheldrick, 2008)'
_diffrn_ambient_temperature 100(2)
_diffrn_detector_area_resol_mean 8.3
_diffrn_measured_fraction_theta_full 0.961
_diffrn_measured_fraction_theta_max 0.961
_diffrn_measurement_device_type 'Bruker Smart APEX CCD'
_diffrn_measurement_method 'omega and phi scans'
_diffrn_radiation_monochromator graphite
_diffrn_radiation_source 'fine-focus sealed tube'
_diffrn_radiation_type CuK\a
_diffrn_radiation_wavelength 1.54178
_diffrn_reflns_av_R_equivalents 0.0184
_diffrn_reflns_av_sigmaI/netI 0.0117
_diffrn_reflns_limit_h_max 9
_diffrn_reflns_limit_h_min -12
_diffrn_reflns_limit_k_max 11
_diffrn_reflns_limit_k_min -11
_diffrn_reflns_limit_l_max 17
_diffrn_reflns_limit_l_min -17
_diffrn_reflns_number 28376
_diffrn_reflns_theta_full 67.54
_diffrn_reflns_theta_max 67.54
_diffrn_reflns_theta_min 4.12
_exptl_absorpt_coefficient_mu 0.717
_exptl_absorpt_correction_T_max 0.9515
_exptl_absorpt_correction_T_min 0.7247
_exptl_absorpt_correction_type multi-scan
_exptl_absorpt_process_details 'SADABS (Sheldrick, 2009)'
_exptl_crystal_colour colourless
_exptl_crystal_density_diffrn 1.251
_exptl_crystal_density_method 'not measured'
_exptl_crystal_description plate
_exptl_crystal_F_000 604
_exptl_crystal_size_max 0.48
_exptl_crystal_size_mid 0.25
_exptl_crystal_size_min 0.07
_refine_diff_density_max 0.152
_refine_diff_density_min -0.138
_refine_diff_density_rms 0.029
_refine_ls_abs_structure_details 'Flack H D (1983), Acta Cryst. A39, 876-881'
_refine_ls_abs_structure_Flack 0.01(10)
_refine_ls_extinction_method none
_refine_ls_goodness_of_fit_ref 1.029
_refine_ls_hydrogen_treatment constr
_refine_ls_matrix_type full
_refine_ls_number_parameters 368
_refine_ls_number_reflns 5144
_refine_ls_number_restraints 1
_refine_ls_restrained_S_all 1.029
_refine_ls_R_factor_all 0.0249
_refine_ls_R_factor_gt 0.0248
_refine_ls_shift/su_max 0.000
_refine_ls_shift/su_mean 0.000
_refine_ls_structure_factor_coef Fsqd
_refine_ls_weighting_details 'calc w=1/[\s^2^(Fo^2^)+(0.0373P)^2^+0.2913P] where P=(Fo^2^+2Fc^2^)/3'
_refine_ls_weighting_scheme calc
_refine_ls_wR_factor_gt 0.0636
_refine_ls_wR_factor_ref 0.0637
_reflns_number_gt 5114
_reflns_number_total 5144
_reflns_threshold_expression >2sigma(I)
_cod_data_source_file ja105119r_si_005.cif
_cod_data_source_block d09076
_cod_database_code 4103579

loop_
_symmetry_equiv_pos_as_xyz
'x, y, z'
'-x, y+1/2, -z'

loop_
_atom_site_label
_atom_site_type_symbol
_atom_site_fract_x
_atom_site_fract_y
_atom_site_fract_z
_atom_site_U_iso_or_equiv
_atom_site_adp_type
_atom_site_occupancy
_atom_site_symmetry_multiplicity
_atom_site_calc_flag
_atom_site_refinement_flags
O1 O 0.34341(8) 0.96946(10) 0.51687(6) 0.02128(18) Uani 1 1 d .
O2 O 0.02019(8) 1.05284(9) 0.61049(6) 0.02253(19) Uani 1 1 d .
O3 O 0.59766(9) 0.76979(10) 0.75094(6) 0.02459(19) Uani 1 1 d .
O4 O 0.54051(9) 0.53976(9) 0.76986(6) 0.02433(19) Uani 1 1 d .
O5 O 0.11895(8) 0.58109(9) 0.82183(6) 0.02230(19) Uani 1 1 d .
O6 O -0.19911(9) 0.06966(10) 0.94497(6) 0.0272(2) Uani 1 1 d .
N1 N 0.13445(10) 0.93128(10) 0.71789(7) 0.0187(2) Uani 1 1 d .
N2 N -0.04383(10) 0.85513(11) 0.46518(7) 0.0188(2) Uani 1 1 d .
N3 N -0.04198(10) 0.97798(11) 0.41845(7) 0.0207(2) Uani 1 1 d .
N4 N 0.07487(10) 1.00445(11) 0.40132(7) 0.0210(2) Uani 1 1 d .
N5 N 0.46875(10) 0.65859(11) 0.64692(7) 0.0206(2) Uani 1 1 d .
C1 C 0.35251(11) 0.87563(13) 0.59384(8) 0.0191(3) Uani 1 1 d .
H1 H 0.2759 0.8155 0.5942 0.023 Uiso 1 1 calc R
C2 C 0.36204(12) 0.96318(14) 0.68202(8) 0.0205(2) Uani 1 1 d .
H2 H 0.3889 0.8979 0.7328 0.025 Uiso 1 1 calc R
C3 C 0.45978(13) 1.08194(15) 0.67800(9) 0.0274(3) Uani 1 1 d .
H3A H 0.5417 1.0405 0.6678 0.041 Uiso 1 1 calc R
H3B H 0.4630 1.1342 0.7358 0.041 Uiso 1 1 calc R
H3C H 0.4369 1.1467 0.6278 0.041 Uiso 1 1 calc R
C4 C 0.23796(12) 1.03060(13) 0.70732(8) 0.0210(3) Uani 1 1 d .
H4A H 0.2517 1.0832 0.7653 0.025 Uiso 1 1 calc R
H4B H 0.2130 1.1003 0.6595 0.025 Uiso 1 1 calc R
C5 C 0.02922(12) 0.95292(13) 0.66399(8) 0.0191(2) Uani 1 1 d .
C6 C -0.07819(12) 0.84856(14) 0.67102(8) 0.0220(3) Uani 1 1 d .
H6A H -0.1139 0.8581 0.7319 0.026 Uiso 1 1 calc R
H6B H -0.0456 0.7510 0.6659 0.026 Uiso 1 1 calc R
C7 C -0.18163(12) 0.87142(15) 0.59730(9) 0.0259(3) Uani 1 1 d .
H7A H -0.2602 0.8322 0.6197 0.031 Uiso 1 1 calc R
H7B H -0.1938 0.9746 0.5888 0.031 Uiso 1 1 calc R
C8 C -0.15851(12) 0.80518(14) 0.50443(9) 0.0228(3) Uani 1 1 d .
H8A H -0.1543 0.7010 0.5113 0.027 Uiso 1 1 calc R
H8B H -0.2298 0.8274 0.4618 0.027 Uiso 1 1 calc R
C9 C 0.07172(12) 0.80314(13) 0.47851(8) 0.0187(2) Uani 1 1 d .
H9 H 0.0956 0.7180 0.5090 0.022 Uiso 1 1 calc R
C10 C 0.14794(12) 0.89926(13) 0.43867(8) 0.0191(2) Uani 1 1 d .
C11 C 0.28631(13) 0.90601(15) 0.43583(8) 0.0232(3) Uani 1 1 d .
H11A H 0.3195 0.8090 0.4289 0.028 Uiso 1 1 calc R
H11B H 0.3092 0.9616 0.3818 0.028 Uiso 1 1 calc R
C12 C 0.46692(12) 0.77955(14) 0.58447(8) 0.0214(3) Uani 1 1 d .
H12A H 0.4680 0.7441 0.5209 0.026 Uiso 1 1 calc R
H12B H 0.5434 0.8364 0.5963 0.026 Uiso 1 1 calc R
C13 C 0.40145(12) 0.53212(14) 0.61456(9) 0.0234(3) Uani 1 1 d .
H13A H 0.4461 0.4885 0.5648 0.035 Uiso 1 1 calc R
H13B H 0.3174 0.5588 0.5923 0.035 Uiso 1 1 calc R
H13C H 0.3959 0.4644 0.6649 0.035 Uiso 1 1 calc R
C14 C 0.54114(12) 0.66492(14) 0.72512(8) 0.0208(3) Uani 1 1 d .
C15 C 0.60715(14) 0.52450(15) 0.85976(9) 0.0272(3) Uani 1 1 d .
C16 C 0.74584(14) 0.55297(18) 0.85233(11) 0.0360(3) Uani 1 1 d .
H16A H 0.7764 0.5029 0.7992 0.054 Uiso 1 1 calc R
H16B H 0.7908 0.5194 0.9077 0.054 Uiso 1 1 calc R
H16C H 0.7596 0.6549 0.8453 0.054 Uiso 1 1 calc R
C17 C 0.54631(16) 0.61893(17) 0.92925(10) 0.0357(3) Uani 1 1 d .
H17A H 0.5580 0.7185 0.9127 0.054 Uiso 1 1 calc R
H17B H 0.5848 0.6014 0.9900 0.054 Uiso 1 1 calc R
H17C H 0.4570 0.5977 0.9298 0.054 Uiso 1 1 calc R
C18 C 0.58452(16) 0.36879(16) 0.88066(11) 0.0375(4) Uani 1 1 d .
H18A H 0.4949 0.3521 0.8849 0.056 Uiso 1 1 calc R
H18B H 0.6274 0.3439 0.9388 0.056 Uiso 1 1 calc R
H18C H 0.6167 0.3102 0.8318 0.056 Uiso 1 1 calc R
C19 C 0.13613(12) 0.82897(13) 0.79479(8) 0.0196(2) Uani 1 1 d .
H19 H 0.0477 0.8176 0.8124 0.024 Uiso 1 1 calc R
C20 C 0.20875(14) 0.88420(15) 0.87942(8) 0.0260(3) Uani 1 1 d .
H20A H 0.2958 0.9004 0.8647 0.039 Uiso 1 1 calc R
H20B H 0.2053 0.8142 0.9286 0.039 Uiso 1 1 calc R
H20C H 0.1717 0.9734 0.8992 0.039 Uiso 1 1 calc R
C21 C 0.18130(12) 0.68108(13) 0.76705(8) 0.0197(3) Uani 1 1 d .
H21A H 0.1609 0.6637 0.7015 0.024 Uiso 1 1 calc R
H21B H 0.2727 0.6732 0.7778 0.024 Uiso 1 1 calc R
C22 C 0.16689(13) 0.44045(14) 0.81147(9) 0.0243(3) Uani 1 1 d .
H22A H 0.2470 0.4306 0.8469 0.029 Uiso 1 1 calc R
H22B H 0.1822 0.4222 0.7464 0.029 Uiso 1 1 calc R
C23 C 0.07396(12) 0.33481(13) 0.84510(8) 0.0215(3) Uani 1 1 d .
C24 C 0.07137(13) 0.29726(14) 0.93716(9) 0.0246(3) Uani 1 1 d .
H24 H 0.1318 0.3357 0.9794 0.030 Uiso 1 1 calc R
C25 C -0.01783(14) 0.20482(15) 0.96782(9) 0.0254(3) Uani 1 1 d .
H25 H -0.0171 0.1785 1.0304 0.030 Uiso 1 1 calc R
C26 C -0.10869(12) 0.15042(13) 0.90684(9) 0.0215(3) Uani 1 1 d .
C27 C -0.10426(13) 0.18163(13) 0.81427(9) 0.0235(3) Uani 1 1 d .
H27 H -0.1630 0.1408 0.7717 0.028 Uiso 1 1 calc R
C28 C -0.01288(13) 0.27326(14) 0.78468(9) 0.0243(3) Uani 1 1 d .
H28 H -0.0099 0.2942 0.7214 0.029 Uiso 1 1 calc R
C29 C -0.28600(14) -0.00169(15) 0.88522(10) 0.0288(3) Uani 1 1 d .
H29A H -0.3297 0.0676 0.8457 0.043 Uiso 1 1 calc R
H29B H -0.3465 -0.0526 0.9212 0.043 Uiso 1 1 calc R
H29C H -0.2417 -0.0692 0.8475 0.043 Uiso 1 1 calc R

loop_
_atom_site_aniso_label
_atom_site_aniso_U_11
_atom_site_aniso_U_22
_atom_site_aniso_U_33
_atom_site_aniso_U_23
_atom_site_aniso_U_13
_atom_site_aniso_U_12
O1 0.0210(5) 0.0239(4) 0.0188(4) 0.0022(4) -0.0009(3) -0.0049(3)
O2 0.0275(5) 0.0183(4) 0.0216(4) 0.0006(3) -0.0005(3) 0.0021(3)
O3 0.0234(5) 0.0235(4) 0.0264(5) 0.0015(4) -0.0031(3) -0.0031(4)
O4 0.0268(5) 0.0209(5) 0.0248(4) 0.0010(4) -0.0033(3) -0.0011(4)
O5 0.0263(5) 0.0175(4) 0.0236(4) 0.0021(3) 0.0073(3) -0.0001(3)
O6 0.0286(5) 0.0270(5) 0.0262(4) 0.0017(4) 0.0033(4) -0.0068(4)
N1 0.0199(6) 0.0162(5) 0.0202(5) 0.0011(4) 0.0037(4) 0.0004(4)
N2 0.0208(6) 0.0152(5) 0.0200(5) -0.0014(4) -0.0043(4) 0.0007(4)
N3 0.0252(6) 0.0171(5) 0.0194(5) -0.0007(4) -0.0031(4) 0.0007(4)
N4 0.0247(6) 0.0189(5) 0.0189(5) -0.0014(4) -0.0028(4) -0.0006(4)
N5 0.0191(6) 0.0203(5) 0.0224(5) -0.0010(4) 0.0002(4) -0.0005(4)
C1 0.0166(6) 0.0224(6) 0.0184(6) 0.0031(5) 0.0019(4) -0.0032(5)
C2 0.0206(7) 0.0207(6) 0.0200(6) 0.0025(5) -0.0015(4) -0.0031(5)
C3 0.0238(7) 0.0284(7) 0.0297(7) -0.0019(6) -0.0007(5) -0.0083(5)
C4 0.0247(7) 0.0175(6) 0.0208(6) 0.0002(5) 0.0014(5) -0.0009(5)
C5 0.0214(7) 0.0173(6) 0.0189(5) -0.0029(5) 0.0051(4) 0.0047(5)
C6 0.0190(7) 0.0243(6) 0.0230(6) 0.0007(5) 0.0047(5) 0.0020(5)
C7 0.0167(7) 0.0288(7) 0.0322(7) 0.0031(5) 0.0007(5) 0.0018(5)
C8 0.0170(6) 0.0211(6) 0.0298(6) 0.0020(5) -0.0041(5) -0.0011(5)
C9 0.0217(7) 0.0154(6) 0.0187(5) -0.0021(4) -0.0031(4) 0.0022(5)
C10 0.0224(7) 0.0189(6) 0.0159(5) -0.0033(5) -0.0018(4) 0.0001(5)
C11 0.0250(7) 0.0271(6) 0.0177(6) -0.0004(5) 0.0017(5) -0.0013(5)
C12 0.0166(6) 0.0281(7) 0.0196(6) 0.0018(5) 0.0020(4) -0.0019(5)
C13 0.0200(7) 0.0246(7) 0.0255(6) -0.0052(5) 0.0015(5) 0.0004(5)
C14 0.0167(6) 0.0228(6) 0.0232(6) 0.0007(5) 0.0042(5) 0.0014(5)
C15 0.0315(8) 0.0255(7) 0.0240(6) 0.0030(5) -0.0069(5) -0.0001(5)
C16 0.0323(8) 0.0334(8) 0.0412(8) 0.0054(7) -0.0110(6) 0.0019(6)
C17 0.0477(10) 0.0337(8) 0.0258(7) 0.0012(6) 0.0023(6) -0.0031(7)
C18 0.0464(10) 0.0263(7) 0.0386(8) 0.0073(6) -0.0124(7) -0.0014(6)
C19 0.0201(6) 0.0203(6) 0.0186(5) 0.0014(5) 0.0031(4) 0.0004(5)
C20 0.0312(8) 0.0277(7) 0.0190(6) -0.0005(5) 0.0017(5) -0.0027(5)
C21 0.0201(7) 0.0195(6) 0.0195(6) 0.0019(5) 0.0027(5) -0.0005(5)
C22 0.0232(7) 0.0207(7) 0.0292(6) 0.0016(5) 0.0048(5) 0.0027(5)
C23 0.0237(7) 0.0163(6) 0.0248(6) 0.0002(5) 0.0047(5) 0.0041(5)
C24 0.0250(7) 0.0256(7) 0.0232(6) -0.0022(5) -0.0001(5) -0.0010(5)
C25 0.0308(8) 0.0269(7) 0.0187(5) -0.0003(5) 0.0032(5) 0.0004(5)
C26 0.0243(7) 0.0161(6) 0.0244(6) 0.0007(5) 0.0045(5) 0.0018(5)
C27 0.0274(7) 0.0197(6) 0.0233(6) -0.0014(5) -0.0020(5) -0.0002(5)
C28 0.0307(7) 0.0222(6) 0.0201(6) 0.0028(5) 0.0032(5) 0.0043(5)
C29 0.0287(8) 0.0229(7) 0.0348(7) -0.0001(5) 0.0025(6) -0.0044(5)

loop_
_atom_type_symbol
_atom_type_description
_atom_type_scat_dispersion_real
_atom_type_scat_dispersion_imag
_atom_type_scat_source
C C 0.0181 0.0091 'International Tables Vol C Tables 4.2.6.8 and 6.1.1.4'
H H 0.0000 0.0000 'International Tables Vol C Tables 4.2.6.8 and 6.1.1.4'
N N 0.0311 0.0180 'International Tables Vol C Tables 4.2.6.8 and 6.1.1.4'
O O 0.0492 0.0322 'International Tables Vol C Tables 4.2.6.8 and 6.1.1.4'

loop_
_geom_angle_atom_site_label_1
_geom_angle_atom_site_label_2
_geom_angle_atom_site_label_3
_geom_angle
C1 O1 C11 113.77(9)
C14 O4 C15 120.33(10)
C21 O5 C22 111.98(9)
C26 O6 C29 118.02(10)
C5 N1 C4 117.06(10)
C5 N1 C19 121.30(10)
C4 N1 C19 120.75(10)
C9 N2 N3 110.84(10)
C9 N2 C8 127.98(11)
N3 N2 C8 120.61(10)
N4 N3 N2 107.19(10)
N3 N4 C10 108.79(10)
C14 N5 C12 119.03(10)
C14 N5 C13 124.48(11)
C12 N5 C13 116.14(10)
O1 C1 C2 109.24(10)
O1 C1 C12 108.79(9)
C2 C1 C12 111.60(10)
O1 C1 H1 109.1
C2 C1 H1 109.1
C12 C1 H1 109.1
C1 C2 C4 113.52(10)
C1 C2 C3 112.44(10)
C4 C2 C3 107.90(11)
C1 C2 H2 107.6
C4 C2 H2 107.6
C3 C2 H2 107.6
C2 C3 H3A 109.5
C2 C3 H3B 109.5
H3A C3 H3B 109.5
C2 C3 H3C 109.5
H3A C3 H3C 109.5
H3B C3 H3C 109.5
N1 C4 C2 115.43(10)
N1 C4 H4A 108.4
C2 C4 H4A 108.4
N1 C4 H4B 108.4
C2 C4 H4B 108.4
H4A C4 H4B 107.5
O2 C5 N1 121.67(12)
O2 C5 C6 120.03(11)
N1 C5 C6 118.30(10)
C5 C6 C7 112.93(10)
C5 C6 H6A 109.0
C7 C6 H6A 109.0
C5 C6 H6B 109.0
C7 C6 H6B 109.0
H6A C6 H6B 107.8
C8 C7 C6 115.49(11)
C8 C7 H7A 108.4
C6 C7 H7A 108.4
C8 C7 H7B 108.4
C6 C7 H7B 108.4
H7A C7 H7B 107.5
N2 C8 C7 112.99(10)
N2 C8 H8A 109.0
C7 C8 H8A 109.0
N2 C8 H8B 109.0
C7 C8 H8B 109.0
H8A C8 H8B 107.8
N2 C9 C10 105.16(11)
N2 C9 H9 127.4
C10 C9 H9 127.4
N4 C10 C9 108.01(11)
N4 C10 C11 120.97(11)
C9 C10 C11 130.94(12)
O1 C11 C10 112.59(10)
O1 C11 H11A 109.1
C10 C11 H11A 109.1
O1 C11 H11B 109.1
C10 C11 H11B 109.1
H11A C11 H11B 107.8
N5 C12 C1 113.21(9)
N5 C12 H12A 108.9
C1 C12 H12A 108.9
N5 C12 H12B 108.9
C1 C12 H12B 108.9
H12A C12 H12B 107.7
N5 C13 H13A 109.5
N5 C13 H13B 109.5
H13A C13 H13B 109.5
N5 C13 H13C 109.5
H13A C13 H13C 109.5
H13B C13 H13C 109.5
O3 C14 O4 125.08(12)
O3 C14 N5 124.05(12)
O4 C14 N5 110.87(11)
O4 C15 C17 109.50(12)
O4 C15 C16 110.91(11)
C17 C15 C16 113.18(12)
O4 C15 C18 101.41(11)
C17 C15 C18 110.75(13)
C16 C15 C18 110.48(13)
C15 C16 H16A 109.5
C15 C16 H16B 109.5
H16A C16 H16B 109.5
C15 C16 H16C 109.5
H16A C16 H16C 109.5
H16B C16 H16C 109.5
C15 C17 H17A 109.5
C15 C17 H17B 109.5
H17A C17 H17B 109.5
C15 C17 H17C 109.5
H17A C17 H17C 109.5
H17B C17 H17C 109.5
C15 C18 H18A 109.5
C15 C18 H18B 109.5
H18A C18 H18B 109.5
C15 C18 H18C 109.5
H18A C18 H18C 109.5
H18B C18 H18C 109.5
N1 C19 C20 112.56(10)
N1 C19 C21 112.58(9)
C20 C19 C21 111.61(11)
N1 C19 H19 106.5
C20 C19 H19 106.5
C21 C19 H19 106.5
C19 C20 H20A 109.5
C19 C20 H20B 109.5
H20A C20 H20B 109.5
C19 C20 H20C 109.5
H20A C20 H20C 109.5
H20B C20 H20C 109.5
O5 C21 C19 106.95(9)
O5 C21 H21A 110.3
C19 C21 H21A 110.3
O5 C21 H21B 110.3
C19 C21 H21B 110.3
H21A C21 H21B 108.6
O5 C22 C23 109.39(10)
O5 C22 H22A 109.8
C23 C22 H22A 109.8
O5 C22 H22B 109.8
C23 C22 H22B 109.8
H22A C22 H22B 108.2
C28 C23 C24 118.05(12)
C28 C23 C22 120.33(11)
C24 C23 C22 121.61(12)
C25 C24 C23 121.06(12)
C25 C24 H24 119.5
C23 C24 H24 119.5
C24 C25 C26 119.96(12)
C24 C25 H25 120.0
C26 C25 H25 120.0
O6 C26 C27 124.68(12)
O6 C26 C25 115.61(11)
C27 C26 C25 119.71(12)
C26 C27 C28 119.30(12)
C26 C27 H27 120.3
C28 C27 H27 120.3
C23 C28 C27 121.73(12)
C23 C28 H28 119.1
C27 C28 H28 119.1
O6 C29 H29A 109.5
O6 C29 H29B 109.5
H29A C29 H29B 109.5
O6 C29 H29C 109.5
H29A C29 H29C 109.5
H29B C29 H29C 109.5

loop_
_geom_bond_atom_site_label_1
_geom_bond_atom_site_label_2
_geom_bond_distance
O1 C1 1.4347(14)
O1 C11 1.4439(15)
O2 C5 1.2282(15)
O3 C14 1.2137(17)
O4 C14 1.3519(16)
O4 C15 1.4798(15)
O5 C21 1.4249(14)
O5 C22 1.4348(16)
O6 C26 1.3723(16)
O6 C29 1.4223(17)
N1 C5 1.3667(17)
N1 C4 1.4677(16)
N1 C19 1.4841(15)
N2 C9 1.3413(17)
N2 N3 1.3478(14)
N2 C8 1.4598(16)
N3 N4 1.3144(16)
N4 C10 1.3661(16)
N5 C14 1.3588(16)
N5 C12 1.4634(16)
N5 C13 1.4645(16)
C1 C2 1.5342(16)
C1 C12 1.5384(17)
C1 H1 1.0000
C2 C4 1.5365(18)
C2 C3 1.5391(18)
C2 H2 1.0000
C3 H3A 0.9800
C3 H3B 0.9800
C3 H3C 0.9800
C4 H4A 0.9900
C4 H4B 0.9900
C5 C6 1.5241(17)
C6 C7 1.5320(18)
C6 H6A 0.9900
C6 H6B 0.9900
C7 C8 1.5280(18)
C7 H7A 0.9900
C7 H7B 0.9900
C8 H8A 0.9900
C8 H8B 0.9900
C9 C10 1.3696(18)
C9 H9 0.9500
C10 C11 1.4900(19)
C11 H11A 0.9900
C11 H11B 0.9900
C12 H12A 0.9900
C12 H12B 0.9900
C13 H13A 0.9800
C13 H13B 0.9800
C13 H13C 0.9800
C15 C17 1.522(2)
C15 C16 1.522(2)
C15 C18 1.524(2)
C16 H16A 0.9800
C16 H16B 0.9800
C16 H16C 0.9800
C17 H17A 0.9800
C17 H17B 0.9800
C17 H17C 0.9800
C18 H18A 0.9800
C18 H18B 0.9800
C18 H18C 0.9800
C19 C20 1.5288(17)
C19 C21 1.5388(17)
C19 H19 1.0000
C20 H20A 0.9800
C20 H20B 0.9800
C20 H20C 0.9800
C21 H21A 0.9900
C21 H21B 0.9900
C22 C23 1.5088(18)
C22 H22A 0.9900
C22 H22B 0.9900
C23 C28 1.3865(19)
C23 C24 1.3966(18)
C24 C25 1.3851(19)
C24 H24 0.9500
C25 C26 1.3934(19)
C25 H25 0.9500
C26 C27 1.3913(18)
C27 C28 1.3915(19)
C27 H27 0.9500
C28 H28 0.9500
C29 H29A 0.9800
C29 H29B 0.9800
C29 H29C 0.9800
